data_4111602
loop_
_publ_author_name
'Sachio Horiuchi'
'Reiji Kumai'
'Yoshinori Tokura'

_publ_contact_author_email s-horiuchi@aist.go.jp
_publ_contact_author_fax +81-29-861-2586
_publ_contact_author_name 'Dr. Sachio HORIUCHI'
_publ_contact_author_phone +81-29-861-2945
_publ_section_title
;
 Room-Temperature Ferroelectricity and Gigantic Dielectric Susceptibility
 on a Supramolecular Architecture of Phenazine and Deuterated Chloranilic
 Acid
;
_journal_name_full 'Journal of the American Chemical Society'
_journal_page_first 5010
_journal_page_last 5011
_journal_paper_doi 10.1021/ja042212s
_journal_volume 127
_journal_year 2005
_chemical_formula_moiety 'C18 H10 Br2 N2 O4 '
_chemical_formula_sum 'C18 H10 Br2 N2 O4'
_chemical_formula_weight 478.10
_space_group_IT_number 14
_symmetry_cell_setting monoclinic
_symmetry_Int_Tables_number 14
_symmetry_space_group_name_Hall '-P 2yn'
_symmetry_space_group_name_H-M 'P 1 21/n 1'
_audit_creation_date 2004-12-18
_audit_creation_method 'by CrystalStructure 3.6.0'
_cell_angle_alpha 90
_cell_angle_beta 107.828(4)
_cell_angle_gamma 90
_cell_formula_units_Z 2
_cell_length_a 12.364(1)
_cell_length_b 3.9220(5)
_cell_length_c 17.395(2)
_cell_measurement_reflns_used 7950
_cell_measurement_temperature 298(1)
_cell_measurement_theta_max 80.13
_cell_measurement_theta_min 3
_cell_volume 803.01(15)
_computing_cell_refinement PROCESS-AUTO
_computing_data_collection PROCESS-AUTO
_computing_data_reduction CrystalStructure
_computing_molecular_graphics 'CrystalStructure 3.6.0'
_computing_publication_material 'CrystalStructure 3.6.0'
_computing_structure_refinement CRYSTALS
_computing_structure_solution Sir2002
_diffrn_measured_fraction_theta_full 0.3812
_diffrn_measured_fraction_theta_max 0.3812
_diffrn_measurement_device_type 'Rigaku IPDSC'
_diffrn_radiation_type synchrotron
_diffrn_radiation_wavelength 0.6868
_diffrn_reflns_av_R_equivalents 0.036
_diffrn_reflns_limit_h_max 34
_diffrn_reflns_limit_h_min -17
_diffrn_reflns_limit_k_max 3
_diffrn_reflns_limit_k_min -3
_diffrn_reflns_limit_l_max 44
_diffrn_reflns_limit_l_min -48
_diffrn_reflns_number 13532
_diffrn_reflns_theta_full 80.13
_diffrn_reflns_theta_max 80.13
_exptl_absorpt_coefficient_mu 5.091
_exptl_absorpt_correction_T_max 0.601
_exptl_absorpt_correction_T_min 0.469
_exptl_absorpt_correction_type multi-scan
_exptl_crystal_colour black
_exptl_crystal_density_diffrn 1.977
_exptl_crystal_description needle
_exptl_crystal_F_000 468.00
_exptl_crystal_size_max 0.30
_exptl_crystal_size_mid 0.20
_exptl_crystal_size_min 0.10
_refine_diff_density_max 1.34
_refine_diff_density_min -0.95
_refine_ls_extinction_coef 109(4)
_refine_ls_extinction_method none
_refine_ls_goodness_of_fit_ref 4.760
_refine_ls_hydrogen_treatment refall
_refine_ls_number_parameters 138
_refine_ls_number_reflns 1966
_refine_ls_R_factor_gt 0.0460
_refine_ls_shift/su_max 0.2300
_refine_ls_structure_factor_coef F
_refine_ls_weighting_details 'w = 1.0'
_refine_ls_weighting_scheme unit
_refine_ls_wR_factor_ref 0.0510
_reflns_number_gt 1966
_reflns_number_total 6244
_reflns_threshold_expression F^2^>2.0\s(F^2^)
_cod_data_source_file ja042212ssi20041227_050837.cif
_cod_data_source_block '_PhenH2ba'
_cod_original_cell_volume 803.0(1)
_cod_original_formula_sum 'C18 H10 Br2 N2 O4 '
_cod_database_code 4111602

loop_
_symmetry_equiv_pos_site_id
_symmetry_equiv_pos_as_xyz
1 +X,+Y,+Z
2 1/2-X,1/2+Y,1/2-Z
3 -X,-Y,-Z
4 1/2+X,1/2-Y,1/2+Z

loop_
_atom_site_label
_atom_site_type_symbol
_atom_site_fract_x
_atom_site_fract_y
_atom_site_fract_z
_atom_site_U_iso_or_equiv
_atom_site_adp_type
_atom_site_occupancy
_atom_site_symmetry_multiplicity
_atom_site_calc_flag
Br(1) Br 0.64800(4) 0.1704(2) 0.67608(3) 0.0395(2) Uani 1.00 1 d
O(1) O 0.7323(3) 0.528(1) 0.5510(2) 0.045(1) Uani 1.00 1 d
O(2) O 0.6106(3) 0.807(1) 0.4099(2) 0.046(1) Uani 1.00 1 d
N(1) N 0.8967(3) 0.863(1) 0.5043(2) 0.033(1) Uani 1.00 1 d
C(5) C 1.0297(4) 0.986(2) 0.4310(3) 0.031(1) Uani 1.00 1 d
C(4) C 0.9252(3) 0.846(2) 0.4359(3) 0.031(1) Uani 1.00 1 d
C(9) C 0.8503(4) 0.686(2) 0.3664(3) 0.039(2) Uani 1.00 1 d
C(8) C 0.8795(4) 0.671(2) 0.2974(3) 0.041(2) Uani 1.00 1 d
C(7) C 0.9816(4) 0.815(2) 0.2923(3) 0.042(2) Uani 1.00 1 d
C(6) C 1.0556(4) 0.965(2) 0.3574(3) 0.039(2) Uani 1.00 1 d
C(1) C 0.5662(3) 0.354(2) 0.5757(2) 0.030(1) Uani 1.00 1 d
C(3) C 0.5561(3) 0.668(2) 0.4490(2) 0.035(1) Uani 1.00 1 d
C(2) C 0.6209(4) 0.511(2) 0.5294(3) 0.030(1) Uani 1.00 1 d
H(5) H 0.781(4) 0.61(2) 0.366(3) 0.04(1) Uiso 1.00 1 c
H(4) H 0.839(5) 0.55(2) 0.261(4) 0.06(2) Uiso 1.00 1 c
H(3) H 0.995(4) 0.82(2) 0.244(3) 0.04(2) Uiso 1.00 1 c
H(2) H 1.116(5) 1.07(2) 0.348(3) 0.05(2) Uiso 1.00 1 c
H(1) H 0.751(5) 0.58(2) 0.520(3) 0.04(2) Uiso 1.00 1 c

loop_
_atom_site_aniso_label
_atom_site_aniso_U_11
_atom_site_aniso_U_22
_atom_site_aniso_U_33
_atom_site_aniso_U_12
_atom_site_aniso_U_13
_atom_site_aniso_U_23
Br(1) 0.0343(2) 0.0524(7) 0.0293(2) 0.0002(3) 0.0061(1) 0.0041(3)
O(1) 0.022(1) 0.069(5) 0.043(2) -0.006(2) 0.008(1) 0.010(2)
O(2) 0.033(2) 0.065(4) 0.043(2) -0.004(2) 0.017(1) 0.012(2)
N(1) 0.022(1) 0.039(4) 0.037(2) 0.001(2) 0.009(1) 0.003(2)
C(5) 0.025(2) 0.032(5) 0.036(2) 0.001(2) 0.009(1) 0.002(2)
C(4) 0.022(1) 0.035(5) 0.034(2) 0.003(2) 0.008(1) 0.003(2)
C(9) 0.027(2) 0.046(6) 0.043(2) -0.004(3) 0.009(2) -0.002(3)
C(8) 0.036(2) 0.041(6) 0.044(2) -0.002(3) 0.010(2) -0.009(3)
C(7) 0.040(2) 0.050(6) 0.036(2) 0.003(3) 0.014(2) -0.004(3)
C(6) 0.032(2) 0.047(6) 0.041(2) -0.003(3) 0.016(2) 0.000(3)
C(1) 0.023(1) 0.042(5) 0.024(1) -0.003(2) 0.005(1) -0.003(2)
C(3) 0.026(2) 0.051(6) 0.030(2) 0.001(2) 0.009(1) -0.003(2)
C(2) 0.027(2) 0.032(5) 0.031(2) -0.002(2) 0.008(1) -0.002(2)

loop_
_atom_type_symbol
_atom_type_description
_atom_type_scat_dispersion_real
_atom_type_scat_dispersion_imag
_atom_type_scat_source
C C 0.018 0.015
;
International Tables for Crystallography
(1992, Vol. C, Tables 4.2.6.8 and 6.1.1.4)
;
H H 0.000 0.000
;
International Tables for Crystallography
(1992, Vol. C, Table 6.1.1.4)
;
N N 0.036 0.031
;
International Tables for Crystallography
(1992, Vol. C, Tables 4.2.6.8 and 6.1.1.4)
;
O O 0.070 0.057
;
International Tables for Crystallography
(1992, Vol. C, Tables 4.2.6.8 and 6.1.1.4)
;
Br Br -0.275 2.338
;
International Tables for Crystallography
(1992, Vol. C, Tables 4.2.6.8 and 6.1.1.4)
;

loop_
_geom_angle_atom_site_label_1
_geom_angle_atom_site_label_2
_geom_angle_atom_site_label_3
_geom_angle
_geom_angle_site_symmetry_2
_geom_angle_site_symmetry_3
Br(1) C(1) C(3) 118.1(4) . 66603
Br(1) C(1) C(2) 120.4(3) . .
O(1) C(2) C(1) 121.7(4) . .
O(1) C(2) C(3) 117.1(5) . .
O(2) C(3) C(2) 118.0(4) . .
O(2) C(3) C(1) 124.6(4) . 66603
N(1) C(4) C(9) 119.7(4) . .
N(1) C(4) C(5) 121.4(4) . .
C(5) C(4) C(9) 118.9(4) . .
C(6) C(5) C(4) 119.4(4) . .
C(5) C(6) C(7) 120.1(5) . .
C(4) C(9) C(8) 119.3(5) . .
C(9) C(8) C(7) 121.7(5) . .
C(8) C(7) C(6) 120.6(5) . .
C(1) C(3) O(2) 124.6(4) 66603 66603
C(2) C(1) C(3) 121.5(4) . 66603
C(1) C(3) C(2) 117.4(4) 66603 66603
C(1) C(2) C(3) 121.1(4) . .
C(2) C(3) C(1) 117.4(4) . 66603
C(3) C(1) Br(1) 118.1(4) 66603 66603
C(3) C(1) C(2) 121.5(4) 66603 66603
H(1) O(1) C(2) 111(4) . .
C(5) C(6) H(2) 123(3) . .
C(4) C(9) H(5) 120(3) . .
H(5) C(9) C(8) 119(3) . .
C(9) C(8) H(4) 115(5) . .
H(4) C(8) C(7) 122(5) . .
C(8) C(7) H(3) 118(3) . .
H(3) C(7) C(6) 120(3) . .
C(7) C(6) H(2) 115(3) . .

loop_
_geom_bond_atom_site_label_1
_geom_bond_atom_site_label_2
_geom_bond_distance
_geom_bond_site_symmetry_2
Br(1) C(1) 1.874(4) .
O(1) C(2) 1.313(5) .
O(2) C(3) 1.222(7) .
N(1) C(4) 1.343(6) .
C(5) C(4) 1.430(7) .
C(5) C(6) 1.414(7) .
C(4) C(9) 1.425(7) .
C(9) C(8) 1.356(8) .
C(8) C(7) 1.411(9) .
C(7) C(6) 1.353(7) .
C(1) C(3) 1.443(5) 66603
C(1) C(2) 1.348(7) .
C(3) C(1) 1.443(5) 66603
C(3) C(2) 1.514(6) .
O(1) H(1) 0.68(7) .
C(9) H(5) 0.90(6) .
C(8) H(4) 0.82(6) .
C(7) H(3) 0.90(6) .
C(6) H(2) 0.92(7) .
H(5) C(9) 0.90(6) .
H(2) C(6) 0.92(7) .

loop_
_geom_contact_atom_site_label_1
_geom_contact_atom_site_label_2
_geom_contact_distance
_geom_contact_site_symmetry_2
Br(1) Br(1) 3.5846(8) 64602
Br(1) Br(1) 3.5846(8) 65602
Br(1) O(1) 3.029(5) .
Br(1) O(2) 3.089(3) 66603
Br(1) C(3) 2.853(4) 66603
Br(1) C(2) 3.577(6) 54501
Br(1) C(2) 2.808(5) .
O(1) O(2) 2.688(5) .
O(1) N(1) 3.549(7) 54501
O(1) N(1) 2.745(6) .
O(1) C(1) 2.325(6) .
O(1) C(3) 2.414(5) .
O(2) Br(1) 3.089(3) 66603
O(2) N(1) 3.421(4) .
O(2) C(9) 3.311(7) .
O(2) C(1) 3.570(6) .
O(2) C(1) 2.361(6) 66603
O(2) C(3) 3.549(9) 56501
O(2) C(2) 2.350(6) .
O(2) C(2) 3.432(8) 56501
O(2) C(2) 3.566(6) 66603
N(1) O(1) 3.549(7) 56501
N(1) C(5) 2.418(7) .
N(1) C(9) 2.394(7) .
C(5) C(9) 2.459(7) .
C(5) C(9) 3.490(9) 56501
C(5) C(8) 2.782(7) .
C(5) C(7) 2.398(7) .
C(4) C(9) 3.53(1) 56501
C(4) C(8) 2.400(7) .
C(4) C(7) 2.795(7) .
C(4) C(6) 2.455(8) .
C(9) C(5) 3.490(9) 54501
C(9) C(4) 3.53(1) 54501
C(9) C(7) 2.417(8) .
C(9) C(6) 2.813(8) .
C(8) C(7) 3.60(1) 54501
C(8) C(6) 3.48(1) 54501
C(8) C(6) 2.402(8) .
C(7) C(8) 3.60(1) 56501
C(7) C(6) 3.55(1) 54501
C(6) C(8) 3.48(1) 56501
C(6) C(7) 3.55(1) 56501
C(1) O(2) 2.361(6) 66603
C(1) C(1) 2.878(6) 66603
C(1) C(3) 3.457(8) 54501
C(1) C(3) 2.494(7) .
C(1) C(2) 3.520(9) 54501
C(1) C(2) 2.527(5) 66603
C(3) Br(1) 2.853(4) 66603
C(3) O(2) 3.549(9) 54501
C(3) C(1) 3.457(8) 56501
C(3) C(3) 2.885(8) 66603
C(3) C(2) 3.582(9) 56501
C(3) C(2) 2.435(7) 66603
C(2) Br(1) 3.577(6) 56501
C(2) O(2) 3.432(8) 54501
C(2) O(2) 3.566(6) 66603
C(2) C(1) 3.520(9) 56501
C(2) C(1) 2.527(5) 66603
C(2) C(3) 3.582(9) 54501
C(2) C(3) 2.435(7) 66603
C(2) C(2) 2.850(6) 66603
Br(1) H(3) 3.16(6) 45504
Br(1) H(3) 3.23(6) 46504
Br(1) H(2) 3.29(6) 46504
O(1) H(5) 3.46(6) .
O(2) H(5) 2.57(6) .
O(2) H(4) 3.37(7) 65502
O(2) H(3) 3.24(6) 64502
O(2) H(3) 3.28(6) 65502
O(2) H(1) 2.33(5) .
N(1) H(5) 2.59(5) .
N(1) H(1) 2.20(7) .
N(1) H(1) 3.39(7) 56501
C(5) H(5) 3.28(5) .
C(5) H(4) 3.59(6) .
C(5) H(3) 3.21(6) .
C(5) H(2) 2.07(6) .
C(4) H(5) 2.04(5) .
C(4) H(5) 3.52(6) 56501
C(4) H(4) 3.11(6) .
C(4) H(2) 3.31(7) .
C(4) H(1) 3.13(7) .
C(9) H(4) 1.86(7) .
C(9) H(4) 3.05(6) 65502
C(9) H(3) 3.21(6) .
C(9) H(1) 3.29(7) .
C(8) H(5) 1.96(6) .
C(8) H(5) 3.40(5) 65502
C(8) H(4) 3.52(8) 56501
C(8) H(4) 3.54(7) 64502
C(8) H(4) 2.98(7) 65502
C(8) H(3) 2.00(6) .
C(8) H(2) 3.20(6) .
C(7) H(5) 3.22(6) .
C(7) H(4) 1.97(7) .
C(7) H(4) 3.35(8) 56501
C(7) H(2) 3.34(7) 54501
C(7) H(2) 1.94(6) .
C(6) H(4) 3.14(6) .
C(6) H(4) 3.54(7) 56501
C(6) H(3) 1.97(5) .
C(6) H(2) 3.59(7) 54501
C(1) H(3) 3.56(6) 46504
C(1) H(1) 2.88(7) .
C(3) H(5) 3.51(6) .
C(3) H(3) 3.51(6) 64502
C(3) H(1) 2.37(5) .
C(2) H(1) 1.69(6) .
H(5) O(1) 3.46(6) .
H(5) O(2) 2.57(6) .
H(5) N(1) 2.59(5) .
H(5) C(5) 3.28(5) .
H(5) C(4) 3.52(6) 54501
H(5) C(4) 2.04(5) .
H(5) C(8) 1.96(6) .
H(5) C(8) 3.40(5) 64502
H(5) C(7) 3.22(6) .
H(5) C(3) 3.51(6) .
H(4) O(2) 3.37(7) 64502
H(4) C(9) 3.05(6) 64502
H(4) C(8) 3.52(8) 54501
H(4) C(8) 2.98(7) 64502
H(4) C(8) 3.54(7) 65502
H(4) C(7) 3.35(8) 54501
H(4) C(6) 3.54(7) 54501
H(3) Br(1) 3.16(6) 55404
H(3) Br(1) 3.23(6) 56404
H(3) O(2) 3.28(6) 64502
H(3) O(2) 3.24(6) 65502
H(3) C(1) 3.56(6) 56404
H(3) C(3) 3.51(6) 65502
H(2) Br(1) 3.29(6) 56404
H(2) C(5) 2.07(6) .
H(2) C(4) 3.31(7) .
H(2) C(8) 3.20(6) .
H(2) C(7) 1.94(6) .
H(2) C(7) 3.34(7) 56501
H(2) C(6) 3.59(7) 56501
H(1) N(1) 3.39(7) 54501

loop_
_geom_torsion_atom_site_label_1
_geom_torsion_atom_site_label_2
_geom_torsion_atom_site_label_3
_geom_torsion_atom_site_label_4
_geom_torsion
C(6) C(5) C(4) N(1) -179.4(6)
C(6) C(5) C(4) C(9) 0.6(9)
C(4) C(5) C(6) C(7) 0.3(8)
N(1) C(4) C(9) C(8) 179.6(7)
C(5) C(4) C(9) C(8) -0.3(8)
C(4) C(9) C(8) C(7) 0(1)
C(9) C(8) C(7) C(6) 1(1)
C(8) C(7) C(6) C(5) -1(1)
Br(1) C(1) C(2) O(1) 2.7(9)
Br(1) C(1) C(2) C(3) -178.6(5)
O(2) C(3) C(2) O(1) -1.5(9)
O(2) C(3) C(2) C(1) 179.7(6)
